data_7215212
loop_
_publ_author_name
'Anantharaman, Ganapathi'
'Singh, Namita'

_publ_section_title
;
 Coordination Polymers Built with Transition Metal Sulphates and Angular
 2,5-bis(imidazol-1-yl)thiophene (thim2): Synthesis, Structure and
 Photoluminescent Properties
;
_journal_name_full CrystEngComm
_journal_paper_doi 10.1039/c4ce00691g
_journal_year 2014
_chemical_formula_moiety 'C10 H8 Cd N4 O6 S2'
_chemical_formula_sum 'C10 H8 Cd N4 O6 S2'
_chemical_formula_weight 456.72
_chemical_name_common 'Coordination Polymer'
_chemical_name_systematic
; 
 ? 
;
_space_group_IT_number 61
_symmetry_cell_setting orthorhombic
_symmetry_space_group_name_Hall '-P 2ac 2ab'
_symmetry_space_group_name_H-M 'P b c a'
_atom_sites_solution_hydrogens geom
_atom_sites_solution_primary direct
_atom_sites_solution_secondary difmap
_audit_creation_method SHELXL-97
_cell_angle_alpha 90.00
_cell_angle_beta 90.00
_cell_angle_gamma 90.00
_cell_formula_units_Z 8
_cell_length_a 6.9658(7)
_cell_length_b 18.5806(19)
_cell_length_c 21.667(2)
_cell_measurement_reflns_used 4609
_cell_measurement_temperature 100(2)
_cell_measurement_theta_max 28.29
_cell_measurement_theta_min 2.39
_cell_volume 2804.3(5)
_computing_cell_refinement 'Bruker SMART'
_computing_data_collection 'Bruker SMART'
_computing_data_reduction 'Bruker SAINT'
_computing_structure_refinement 'SHELXL-97 (Sheldrick, 1997)'
_computing_structure_solution 'SHELXS-97 (Sheldrick, 1990)'
_diffrn_ambient_temperature 100(2)
_diffrn_measured_fraction_theta_full 0.995
_diffrn_measured_fraction_theta_max 0.995
_diffrn_measurement_device_type 'CCD area detector'
_diffrn_measurement_method 'phi and omega scans'
_diffrn_radiation_monochromator graphite
_diffrn_radiation_source 'fine-focus sealed tube'
_diffrn_radiation_type MoK\a
_diffrn_radiation_wavelength 0.71073
_diffrn_reflns_av_R_equivalents 0.0380
_diffrn_reflns_av_sigmaI/netI 0.0294
_diffrn_reflns_limit_h_max 8
_diffrn_reflns_limit_h_min -8
_diffrn_reflns_limit_k_max 23
_diffrn_reflns_limit_k_min -16
_diffrn_reflns_limit_l_max 26
_diffrn_reflns_limit_l_min -27
_diffrn_reflns_number 15060
_diffrn_reflns_theta_full 26.50
_diffrn_reflns_theta_max 26.50
_diffrn_reflns_theta_min 1.88
_exptl_absorpt_coefficient_mu 1.893
_exptl_absorpt_correction_T_max 0.8789
_exptl_absorpt_correction_T_min 0.8047
_exptl_absorpt_correction_type empirical
_exptl_absorpt_process_details sadabs
_exptl_crystal_colour colourless
_exptl_crystal_density_diffrn 2.163
_exptl_crystal_density_method 'not measured'
_exptl_crystal_description block
_exptl_crystal_F_000 1792
_exptl_crystal_size_max 0.12
_exptl_crystal_size_mid 0.09
_exptl_crystal_size_min 0.07
_refine_diff_density_max 2.004
_refine_diff_density_min -1.927
_refine_diff_density_rms 0.205
_refine_ls_extinction_method none
_refine_ls_goodness_of_fit_ref 1.098
_refine_ls_hydrogen_treatment constr
_refine_ls_matrix_type full
_refine_ls_number_parameters 208
_refine_ls_number_reflns 2896
_refine_ls_number_restraints 24
_refine_ls_restrained_S_all 1.174
_refine_ls_R_factor_all 0.0599
_refine_ls_R_factor_gt 0.0484
_refine_ls_shift/su_max 0.000
_refine_ls_shift/su_mean 0.000
_refine_ls_structure_factor_coef Fsqd
_refine_ls_weighting_details 'calc w=1/[\s^2^(Fo^2^)+(0.0479P)^2^+38.1828P] where P=(Fo^2^+2Fc^2^)/3'
_refine_ls_weighting_scheme calc
_refine_ls_wR_factor_gt 0.1143
_refine_ls_wR_factor_ref 0.1316
_reflns_number_gt 2425
_reflns_number_total 2896
_reflns_threshold_expression >2sigma(I)
_cod_data_source_file c4ce00691g2.cif
_cod_data_source_block 1julbm
_cod_depositor_comments
;
The following automatic conversions were performed:

'_symmetry_cell_setting' value 'Orthorhombic' changed to
'orthorhombic' according to
/usr/data/users/saulius/crontab/automatic-downloads/rss-feeds/RSC/lib/dictionaries/cif_core.dic
dictionary named 'cif_core.dic' version 2.4.2 from 2011-04-26.

Automatic conversion script
Id: cif_fix_values 2281 2013-09-26 08:29:07Z andrius 
;
_cod_original_cell_volume 2804.4(5)
_cod_original_sg_symbol_Hall '-p 2ac 2ab'
_cod_original_sg_symbol_H-M Pbca
_cod_database_code 7215212

loop_
_symmetry_equiv_pos_as_xyz
'x, y, z'
'-x+1/2, -y, z+1/2'
'-x, y+1/2, -z+1/2'
'x+1/2, -y+1/2, -z'
'-x, -y, -z'
'x-1/2, y, -z-1/2'
'x, -y-1/2, z-1/2'
'-x-1/2, y-1/2, z'

loop_
_atom_site_label
_atom_site_type_symbol
_atom_site_fract_x
_atom_site_fract_y
_atom_site_fract_z
_atom_site_U_iso_or_equiv
_atom_site_adp_type
_atom_site_occupancy
_atom_site_symmetry_multiplicity
_atom_site_calc_flag
_atom_site_refinement_flags
Cd1 Cd 0.10060(7) 0.22112(2) 0.45968(2) 0.01345(17) Uani 1 1 d .
S1 S 0.1260(2) 0.11855(9) 0.71736(7) 0.0178(4) Uani 1 1 d .
S2 S 0.0946(2) 0.30931(9) 0.59268(7) 0.0150(3) Uani 1 1 d .
O1 O -0.0462(7) 0.2722(2) 0.5506(2) 0.0180(10) Uani 1 1 d .
O2 O 0.1103(8) 0.2689(3) 0.6511(2) 0.0235(11) Uani 1 1 d .
O3 O 0.0235(7) 0.3824(3) 0.6055(2) 0.0217(10) Uani 1 1 d .
O4 O 0.2790(7) 0.3117(3) 0.5598(2) 0.0305(12) Uani 1 1 d .
O5W O 0.1449(7) 0.1470(3) 0.3725(2) 0.0225(11) Uani 1 1 d .
O6W O 0.0421(8) 0.7987(3) 0.7306(2) 0.0301(12) Uani 1 1 d .
N1 N 0.1421(8) 0.1241(3) 0.5186(2) 0.0156(11) Uani 1 1 d .
N2 N 0.1426(8) 0.0593(3) 0.6038(2) 0.0165(11) Uani 1 1 d .
N3 N 0.1133(8) 0.0904(3) 0.8394(2) 0.0149(11) Uani 1 1 d .
N4 N 0.1042(8) 0.1706(3) 0.9137(2) 0.0153(11) Uani 1 1 d .
C1 C 0.1081(15) 0.1232(4) 0.5772(3) 0.039(2) Uani 1 1 d .
H1 H 0.0630 0.1640 0.5994 0.046 Uiso 1 1 calc R
C2 C 0.204(2) 0.0581(6) 0.5083(5) 0.083(4) Uani 1 1 d U
H2 H 0.2413 0.0409 0.4688 0.100 Uiso 1 1 calc R
C3 C 0.209(2) 0.0182(6) 0.5595(5) 0.079(4) Uani 1 1 d U
H3 H 0.2515 -0.0301 0.5631 0.095 Uiso 1 1 calc R
C4 C 0.1283(10) 0.0456(4) 0.6674(3) 0.0172(13) Uani 1 1 d .
C5 C 0.1232(11) -0.0181(4) 0.6975(3) 0.0216(15) Uani 1 1 d .
H5 H 0.1263 -0.0635 0.6773 0.026 Uiso 1 1 calc R
C6 C 0.1127(10) -0.0096(4) 0.7625(3) 0.0193(14) Uani 1 1 d .
H6 H 0.1055 -0.0486 0.7908 0.023 Uiso 1 1 calc R
C7 C 0.1141(9) 0.0604(4) 0.7797(3) 0.0165(13) Uani 1 1 d .
C8 C 0.0904(11) 0.1602(4) 0.8547(3) 0.0259(16) Uani 1 1 d .
H8 H 0.0668 0.1975 0.8257 0.031 Uiso 1 1 calc R
C9 C 0.148(2) 0.0552(5) 0.8929(4) 0.065(3) Uani 1 1 d U
H9 H 0.1737 0.0053 0.8978 0.078 Uiso 1 1 calc R
C10 C 0.138(2) 0.1054(5) 0.9383(4) 0.065(3) Uani 1 1 d U
H10 H 0.1536 0.0959 0.9811 0.078 Uiso 1 1 calc R

loop_
_atom_site_aniso_label
_atom_site_aniso_U_11
_atom_site_aniso_U_22
_atom_site_aniso_U_33
_atom_site_aniso_U_23
_atom_site_aniso_U_13
_atom_site_aniso_U_12
Cd1 0.0145(3) 0.0131(3) 0.0128(3) 0.00125(16) 0.00043(16) 0.00016(17)
S1 0.0273(9) 0.0122(7) 0.0139(7) 0.0005(6) 0.0006(6) 0.0004(6)
S2 0.0163(8) 0.0141(8) 0.0146(7) 0.0009(6) -0.0002(6) 0.0010(6)
O1 0.019(2) 0.017(2) 0.018(2) -0.0056(18) 0.0011(19) -0.0010(19)
O2 0.037(3) 0.019(2) 0.015(2) 0.0001(19) -0.004(2) 0.003(2)
O3 0.023(3) 0.016(2) 0.026(2) -0.0016(19) -0.002(2) 0.000(2)
O4 0.016(3) 0.046(3) 0.029(3) 0.007(2) 0.004(2) 0.008(2)
O5W 0.019(2) 0.030(3) 0.018(2) -0.002(2) -0.0011(19) -0.001(2)
O6W 0.037(3) 0.030(3) 0.024(3) 0.003(2) -0.007(2) -0.001(2)
N1 0.020(3) 0.014(3) 0.013(2) -0.001(2) 0.001(2) 0.000(2)
N2 0.023(3) 0.013(3) 0.014(3) 0.002(2) 0.000(2) 0.001(2)
N3 0.019(3) 0.012(3) 0.014(3) 0.003(2) -0.002(2) -0.001(2)
N4 0.020(3) 0.014(3) 0.013(3) -0.001(2) 0.002(2) -0.005(2)
C1 0.089(7) 0.008(3) 0.019(4) 0.002(3) 0.004(4) 0.012(4)
C2 0.160(9) 0.053(6) 0.038(5) 0.011(4) 0.041(6) 0.055(6)
C3 0.149(9) 0.047(5) 0.041(5) 0.009(4) 0.042(6) 0.059(6)
C4 0.022(3) 0.015(3) 0.015(3) -0.004(2) -0.001(2) -0.001(3)
C5 0.039(4) 0.013(3) 0.013(3) -0.003(2) -0.002(3) -0.001(3)
C6 0.030(4) 0.015(3) 0.013(3) 0.003(2) -0.002(3) -0.001(3)
C7 0.012(3) 0.017(3) 0.020(3) -0.003(3) 0.000(2) 0.001(2)
C8 0.038(4) 0.015(3) 0.025(4) 0.000(3) -0.004(3) 0.012(3)
C9 0.140(9) 0.025(4) 0.030(4) -0.001(4) -0.021(5) 0.013(5)
C10 0.140(9) 0.029(4) 0.026(4) 0.003(4) -0.017(5) 0.010(5)

loop_
_atom_type_symbol
_atom_type_description
_atom_type_scat_dispersion_real
_atom_type_scat_dispersion_imag
_atom_type_scat_source
C C 0.0033 0.0016 'International Tables Vol C Tables 4.2.6.8 and 6.1.1.4'
H H 0.0000 0.0000 'International Tables Vol C Tables 4.2.6.8 and 6.1.1.4'
N N 0.0061 0.0033 'International Tables Vol C Tables 4.2.6.8 and 6.1.1.4'
O O 0.0106 0.0060 'International Tables Vol C Tables 4.2.6.8 and 6.1.1.4'
S S 0.1246 0.1234 'International Tables Vol C Tables 4.2.6.8 and 6.1.1.4'
Cd Cd -0.8075 1.2024 'International Tables Vol C Tables 4.2.6.8 and 6.1.1.4'

loop_
_geom_angle_atom_site_label_1
_geom_angle_atom_site_label_2
_geom_angle_atom_site_label_3
_geom_angle
_geom_angle_site_symmetry_1
_geom_angle_site_symmetry_3
N1 Cd1 N4 167.9(2) . 7_565
N1 Cd1 O5W 88.27(18) . .
N4 Cd1 O5W 99.55(18) 7_565 .
N1 Cd1 O4 91.0(2) . 4_456
N4 Cd1 O4 99.3(2) 7_565 4_456
O5W Cd1 O4 80.22(18) . 4_456
N1 Cd1 O1 84.57(17) . .
N4 Cd1 O1 90.85(17) 7_565 .
O5W Cd1 O1 159.87(16) . .
O4 Cd1 O1 81.12(18) 4_456 .
N1 Cd1 O1 87.88(18) . 4_556
N4 Cd1 O1 84.48(17) 7_565 4_556
O5W Cd1 O1 80.04(15) . 4_556
O4 Cd1 O1 160.25(17) 4_456 4_556
O1 Cd1 O1 118.36(13) . 4_556
C7 S1 C4 90.0(3) . .
O4 S2 O3 111.0(3) . .
O4 S2 O2 111.5(3) . .
O3 S2 O2 109.4(3) . .
O4 S2 O1 106.8(3) . .
O3 S2 O1 108.5(3) . .
O2 S2 O1 109.5(3) . .
S2 O1 Cd1 113.5(3) . .
S2 O1 Cd1 132.8(3) . 4_456
Cd1 O1 Cd1 111.57(18) . 4_456
S2 O4 Cd1 155.4(3) . 4_556
C1 N1 C2 102.4(7) . .
C1 N1 Cd1 123.4(5) . .
C2 N1 Cd1 134.3(6) . .
C3 N2 C1 105.3(7) . .
C3 N2 C4 129.6(7) . .
C1 N2 C4 124.7(6) . .
C8 N3 C9 105.9(6) . .
C8 N3 C7 127.4(6) . .
C9 N3 C7 126.6(6) . .
C8 N4 C10 105.7(6) . .
C8 N4 Cd1 124.8(5) . 7_566
C10 N4 Cd1 129.2(5) . 7_566
N1 C1 N2 113.6(7) . .
N1 C1 H1 123.2 . .
N2 C1 H1 123.2 . .
N1 C2 C3 112.6(9) . .
N1 C2 H2 123.7 . .
C3 C2 H2 123.7 . .
N2 C3 C2 106.0(8) . .
N2 C3 H3 127.0 . .
C2 C3 H3 127.0 . .
C5 C4 N2 129.4(6) . .
C5 C4 S1 112.5(5) . .
N2 C4 S1 118.1(5) . .
C4 C5 C6 112.5(6) . .
C4 C5 H5 123.7 . .
C6 C5 H5 123.7 . .
C7 C6 C5 112.3(6) . .
C7 C6 H6 123.8 . .
C5 C6 H6 123.8 . .
C6 C7 N3 129.3(6) . .
C6 C7 S1 112.6(5) . .
N3 C7 S1 118.1(5) . .
N4 C8 N3 112.2(6) . .
N4 C8 H8 123.9 . .
N3 C8 H8 123.9 . .
N3 C9 C10 106.3(8) . .
N3 C9 H9 126.9 . .
C10 C9 H9 126.9 . .
N4 C10 C9 109.9(8) . .
N4 C10 H10 125.1 . .
C9 C10 H10 125.1 . .

loop_
_geom_bond_atom_site_label_1
_geom_bond_atom_site_label_2
_geom_bond_distance
_geom_bond_site_symmetry_2
Cd1 N1 2.228(5) .
Cd1 N4 2.245(5) 7_565
Cd1 O5W 2.358(5) .
Cd1 O4 2.360(5) 4_456
Cd1 O1 2.414(4) .
Cd1 O1 2.474(5) 4_556
S1 C7 1.732(7) .
S1 C4 1.735(6) .
S2 O4 1.469(5) .
S2 O3 1.472(5) .
S2 O2 1.476(5) .
S2 O1 1.506(5) .
O1 Cd1 2.474(5) 4_456
O4 Cd1 2.360(5) 4_556
N1 C1 1.292(9) .
N1 C2 1.319(11) .
N2 C3 1.310(11) .
N2 C1 1.342(9) .
N2 C4 1.405(8) .
N3 C8 1.350(9) .
N3 C9 1.353(10) .
N3 C7 1.407(8) .
N4 C8 1.296(9) .
N4 C10 1.345(11) .
N4 Cd1 2.245(5) 7_566
C1 H1 0.9500 .
C2 C3 1.334(14) .
C2 H2 0.9500 .
C3 H3 0.9500 .
C4 C5 1.351(9) .
C5 C6 1.420(9) .
C5 H5 0.9500 .
C6 C7 1.354(9) .
C6 H6 0.9500 .
C8 H8 0.9500 .
C9 C10 1.358(13) .
C9 H9 0.9500 .
C10 H10 0.9500 .

loop_
_geom_torsion_atom_site_label_1
_geom_torsion_atom_site_label_2
_geom_torsion_atom_site_label_3
_geom_torsion_atom_site_label_4
_geom_torsion
_geom_torsion_site_symmetry_1
_geom_torsion_site_symmetry_4
O4 S2 O1 Cd1 8.0(4) . .
O3 S2 O1 Cd1 127.8(3) . .
O2 S2 O1 Cd1 -112.8(3) . .
O4 S2 O1 Cd1 -153.3(3) . 4_456
O3 S2 O1 Cd1 -33.6(4) . 4_456
O2 S2 O1 Cd1 85.8(4) . 4_456
N1 Cd1 O1 S2 88.5(3) . .
N4 Cd1 O1 S2 -80.3(3) 7_565 .
O5W Cd1 O1 S2 158.2(4) . .
O4 Cd1 O1 S2 -179.6(3) 4_456 .
O1 Cd1 O1 S2 3.90(19) 4_556 .
N1 Cd1 O1 Cd1 -106.1(2) . 4_456
N4 Cd1 O1 Cd1 85.1(2) 7_565 4_456
O5W Cd1 O1 Cd1 -36.4(6) . 4_456
O4 Cd1 O1 Cd1 -14.2(2) 4_456 4_456
O1 Cd1 O1 Cd1 169.3(2) 4_556 4_456
O3 S2 O4 Cd1 133.1(8) . 4_556
O2 S2 O4 Cd1 10.8(10) . 4_556
O1 S2 O4 Cd1 -108.8(9) . 4_556
N4 Cd1 N1 C1 59.7(13) 7_565 .
O5W Cd1 N1 C1 -169.5(7) . .
O4 Cd1 N1 C1 -89.3(7) 4_456 .
O1 Cd1 N1 C1 -8.3(7) . .
O1 Cd1 N1 C1 110.5(7) 4_556 .
N4 Cd1 N1 C2 -118.7(14) 7_565 .
O5W Cd1 N1 C2 12.1(12) . .
O4 Cd1 N1 C2 92.3(12) 4_456 .
O1 Cd1 N1 C2 173.3(12) . .
O1 Cd1 N1 C2 -68.0(12) 4_556 .
C2 N1 C1 N2 -1.2(12) . .
Cd1 N1 C1 N2 180.0(5) . .
C3 N2 C1 N1 2.3(12) . .
C4 N2 C1 N1 175.9(7) . .
C1 N1 C2 C3 -0.4(17) . .
Cd1 N1 C2 C3 178.3(10) . .
C1 N2 C3 C2 -2.3(16) . .
C4 N2 C3 C2 -175.5(11) . .
N1 C2 C3 N2 2(2) . .
C3 N2 C4 C5 -22.1(15) . .
C1 N2 C4 C5 165.9(8) . .
C3 N2 C4 S1 154.9(11) . .
C1 N2 C4 S1 -17.1(10) . .
C7 S1 C4 C5 -0.9(6) . .
C7 S1 C4 N2 -178.4(5) . .
N2 C4 C5 C6 178.5(7) . .
S1 C4 C5 C6 1.4(8) . .
C4 C5 C6 C7 -1.3(9) . .
C5 C6 C7 N3 -177.3(6) . .
C5 C6 C7 S1 0.6(8) . .
C8 N3 C7 C6 -170.9(7) . .
C9 N3 C7 C6 13.7(13) . .
C8 N3 C7 S1 11.4(9) . .
C9 N3 C7 S1 -164.1(9) . .
C4 S1 C7 C6 0.1(6) . .
C4 S1 C7 N3 178.3(5) . .
C10 N4 C8 N3 0.3(10) . .
Cd1 N4 C8 N3 174.6(4) 7_566 .
C9 N3 C8 N4 -1.3(10) . .
C7 N3 C8 N4 -177.5(6) . .
C8 N3 C9 C10 1.8(13) . .
C7 N3 C9 C10 178.0(9) . .
C8 N4 C10 C9 0.9(14) . .
Cd1 N4 C10 C9 -173.1(8) 7_566 .
N3 C9 C10 N4 -1.7(16) . .
